data_7202252
loop_
_publ_author_name
'He, Haiyan'
'Dai, Fangna'
'Xie, Aiping'
'Tong, Xin'
'Sun, Daofeng'

_publ_section_title
;
 Three novel 3D metal--organic frameworks with a 1D ladder, tube or
 chain as assembly units
;
_journal_issue 10
_journal_name_full CrystEngComm
_journal_page_first 1429
_journal_paper_doi 10.1039/b808373h
_journal_volume 10
_journal_year 2008
_chemical_formula_sum 'C22 H18 Cu1.5 N2 O7.5'
_chemical_formula_weight 525.69
_chemical_name_common none
_chemical_name_systematic
;
?
;
_space_group_IT_number 13
_symmetry_cell_setting monoclinic
_symmetry_space_group_name_Hall '-P 2yc'
_symmetry_space_group_name_H-M 'P 1 2/c 1'
_atom_sites_solution_hydrogens geom
_atom_sites_solution_primary direct
_atom_sites_solution_secondary difmap
_audit_creation_method SHELXL-97
_cell_angle_alpha 90.00
_cell_angle_beta 99.469(7)
_cell_angle_gamma 90.00
_cell_formula_units_Z 4
_cell_length_a 18.8020(17)
_cell_length_b 8.5577(8)
_cell_length_c 16.0542(16)
_cell_measurement_reflns_used 695
_cell_measurement_temperature 298(2)
_cell_measurement_theta_max 14.47
_cell_measurement_theta_min 2.57
_cell_volume 2548.0(4)
_computing_structure_refinement 'SHELXL-97 (Sheldrick, 1997)'
_computing_structure_solution 'SHELXS-97 (Sheldrick, 1990)'
_diffrn_ambient_temperature 298(2)
_diffrn_measured_fraction_theta_full 1.000
_diffrn_measured_fraction_theta_max 1.000
_diffrn_measurement_device_type 'Bruker SMART CCD area detector'
_diffrn_measurement_method 'phi and omega scans'
_diffrn_radiation_monochromator graphite
_diffrn_radiation_source 'fine-focus sealed tube'
_diffrn_radiation_type MoK\a
_diffrn_radiation_wavelength 0.71073
_diffrn_reflns_av_R_equivalents 0.2301
_diffrn_reflns_av_sigmaI/netI 0.2380
_diffrn_reflns_limit_h_max 22
_diffrn_reflns_limit_h_min -21
_diffrn_reflns_limit_k_max 10
_diffrn_reflns_limit_k_min -10
_diffrn_reflns_limit_l_max 17
_diffrn_reflns_limit_l_min -18
_diffrn_reflns_number 20774
_diffrn_reflns_theta_full 24.71
_diffrn_reflns_theta_max 24.71
_diffrn_reflns_theta_min 2.20
_exptl_absorpt_coefficient_mu 1.306
_exptl_absorpt_correction_T_max 0.9027
_exptl_absorpt_correction_T_min 0.7446
_exptl_absorpt_correction_type multi-scan
_exptl_crystal_colour green
_exptl_crystal_density_diffrn 1.370
_exptl_crystal_density_method 'not measured'
_exptl_crystal_description prism
_exptl_crystal_F_000 1070
_exptl_crystal_size_max 0.24
_exptl_crystal_size_mid 0.12
_exptl_crystal_size_min 0.08
_refine_diff_density_max 1.530
_refine_diff_density_min -0.499
_refine_diff_density_rms 0.151
_refine_ls_extinction_coef 0.0035(10)
_refine_ls_extinction_expression Fc^*^=kFc[1+0.001xFc^2^\l^3^/sin(2\q)]^-1/4^
_refine_ls_extinction_method SHELXL
_refine_ls_goodness_of_fit_ref 1.009
_refine_ls_matrix_type full
_refine_ls_number_parameters 307
_refine_ls_number_reflns 4349
_refine_ls_number_restraints 0
_refine_ls_restrained_S_all 1.009
_refine_ls_R_factor_all 0.2326
_refine_ls_R_factor_gt 0.0935
_refine_ls_shift/su_max 0.001
_refine_ls_shift/su_mean 0.000
_refine_ls_structure_factor_coef Fsqd
_refine_ls_weighting_details 'calc w=1/[\s^2^(Fo^2^)+(0.1316P)^2^+0.0000P] where P=(Fo^2^+2Fc^2^)/3'
_refine_ls_weighting_scheme calc
_refine_ls_wR_factor_gt 0.2151
_refine_ls_wR_factor_ref 0.2842
_reflns_number_gt 1786
_reflns_number_total 4349
_reflns_threshold_expression >2sigma(I)
_cod_data_source_file b808373h.txt
_cod_data_source_block 071204a
_cod_original_sg_symbol_H-M 'P 2/c'
_cod_original_formula_sum 'C22 H18 Cu1.50 N2 O7.50'
_cod_database_code 7202252

loop_
_symmetry_equiv_pos_as_xyz
'x, y, z'
'-x, y, -z+1/2'
'-x, -y, -z'
'x, -y, z-1/2'

loop_
_atom_site_label
_atom_site_type_symbol
_atom_site_fract_x
_atom_site_fract_y
_atom_site_fract_z
_atom_site_U_iso_or_equiv
_atom_site_adp_type
_atom_site_occupancy
_atom_site_symmetry_multiplicity
_atom_site_calc_flag
_atom_site_refinement_flags
_atom_site_disorder_assembly
_atom_site_disorder_group
Cu1 Cu 0.5000 0.4452(2) 0.2500 0.0329(7) Uani 1 2 d S . .
O1 O 0.2798(5) 1.2283(12) 0.1645(7) 0.063(3) Uani 1 1 d . . .
N1 N 0.4963(5) 0.2853(11) 0.1598(6) 0.030(3) Uani 1 1 d . . .
C1 C 0.2488(7) 1.108(2) 0.1740(8) 0.051(4) Uani 1 1 d . . .
N2 N 0.1313(6) 1.3878(14) 0.1747(7) 0.045(3) Uani 1 1 d . . .
C2 C 0.3536(7) 0.8933(16) 0.2685(8) 0.054(4) Uani 1 1 d . . .
H2A H 0.3461 1.0019 0.2795 0.081 Uiso 1 1 calc R . .
H2B H 0.4044 0.8724 0.2749 0.081 Uiso 1 1 calc R . .
H2C H 0.3326 0.8305 0.3077 0.081 Uiso 1 1 calc R . .
C3 C 0.3917(7) 0.6118(14) 0.1887(8) 0.032(3) Uani 1 1 d . . .
C4 C 0.3253(6) 0.5313(15) 0.0185(8) 0.047(4) Uani 1 1 d . . .
H4A H 0.3762 0.5278 0.0171 0.070 Uiso 1 1 calc R . .
H4B H 0.2992 0.5246 -0.0380 0.070 Uiso 1 1 calc R . .
H4C H 0.3123 0.4451 0.0512 0.070 Uiso 1 1 calc R . .
C5 C 0.2248(7) 0.7526(14) -0.0779(8) 0.032(3) Uani 1 1 d . . .
C6 C 0.1827(8) 1.0324(18) 0.0016(9) 0.076(5) Uani 1 1 d . . .
H6A H 0.1934 1.0476 -0.0543 0.115 Uiso 1 1 calc R . .
H6B H 0.1852 1.1309 0.0306 0.115 Uiso 1 1 calc R . .
H6C H 0.1351 0.9896 -0.0019 0.115 Uiso 1 1 calc R . .
C7 C 0.2675(6) 0.9514(14) 0.1327(7) 0.029(3) Uani 1 1 d . . .
C8 C 0.3169(6) 0.8527(15) 0.1756(7) 0.032(3) Uani 1 1 d . . .
C9 C 0.3363(6) 0.7184(14) 0.1386(7) 0.026(3) Uani 1 1 d . . .
C10 C 0.3070(6) 0.6834(14) 0.0583(7) 0.029(3) Uani 1 1 d . . .
C11 C 0.2566(6) 0.7870(14) 0.0128(7) 0.028(3) Uani 1 1 d . . .
C12 C 0.2374(6) 0.9200(15) 0.0498(8) 0.036(3) Uani 1 1 d . . .
C13 C 0.4421(8) 0.1948(18) 0.1370(10) 0.068(5) Uani 1 1 d . . .
H13 H 0.4014 0.2058 0.1625 0.082 Uiso 1 1 calc R . .
C14 C 0.5531(8) 0.2644(17) 0.1225(9) 0.065(5) Uani 1 1 d . . .
H14 H 0.5932 0.3277 0.1387 0.078 Uiso 1 1 calc R . .
C15 C 0.4425(8) 0.0813(19) 0.0754(10) 0.068(5) Uani 1 1 d . . .
H15 H 0.4022 0.0175 0.0618 0.082 Uiso 1 1 calc R . .
C16 C 0.5562(7) 0.1532(17) 0.0604(10) 0.062(5) Uani 1 1 d . . .
H16 H 0.5981 0.1437 0.0369 0.074 Uiso 1 1 calc R . .
C17 C 0.4998(6) 0.0587(13) 0.0335(7) 0.028(3) Uani 1 1 d . . .
C18 C 0.1461(7) 1.485(2) 0.1158(10) 0.067(5) Uani 1 1 d . . .
H18 H 0.1929 1.5229 0.1212 0.080 Uiso 1 1 calc R . .
C19 C 0.0651(7) 1.3302(18) 0.1632(9) 0.064(5) Uani 1 1 d . . .
H19 H 0.0537 1.2594 0.2030 0.077 Uiso 1 1 calc R . .
C20 C 0.0966(6) 1.5341(17) 0.0458(8) 0.054(4) Uani 1 1 d . . .
H20 H 0.1106 1.6025 0.0065 0.065 Uiso 1 1 calc R . .
C21 C 0.0128(7) 1.3672(19) 0.0978(9) 0.065(5) Uani 1 1 d . . .
H21 H -0.0321 1.3195 0.0930 0.078 Uiso 1 1 calc R . .
C22 C 0.0261(6) 1.4787(17) 0.0363(8) 0.046(4) Uani 1 1 d . . .
Cu2 Cu 0.20825(7) 1.31522(19) 0.26578(10) 0.0379(6) Uani 1 1 d . . .
O2 O 0.1974(5) 1.0943(10) 0.2197(5) 0.047(2) Uani 1 1 d . . .
O3 O 0.3745(4) 0.5281(10) 0.2469(6) 0.047(2) Uani 1 1 d . . .
O4 O 0.4544(5) 0.6043(10) 0.1679(5) 0.044(2) Uani 1 1 d . . .
O5 O 0.2684(4) 0.7572(10) -0.1311(5) 0.038(2) Uani 1 1 d . . .
O6 O 0.1603(4) 0.7183(11) -0.1006(5) 0.053(3) Uani 1 1 d . . .
O7 O 0.2456(5) 1.5324(10) 0.2894(6) 0.053(3) Uani 1 1 d . . .
O8 O 0.1581(10) 0.7926(17) 0.2673(13) 0.056(5) Uani 0.50 1 d P . .

loop_
_atom_site_aniso_label
_atom_site_aniso_U_11
_atom_site_aniso_U_22
_atom_site_aniso_U_33
_atom_site_aniso_U_23
_atom_site_aniso_U_13
_atom_site_aniso_U_12
Cu1 0.0289(12) 0.0310(14) 0.0356(14) 0.000 -0.0046(10) 0.000
O1 0.052(6) 0.041(7) 0.099(9) -0.012(6) 0.017(6) -0.013(5)
N1 0.034(6) 0.036(7) 0.019(6) -0.010(5) 0.005(5) -0.010(5)
C1 0.031(8) 0.089(14) 0.029(9) 0.010(9) -0.008(7) 0.015(8)
N2 0.037(7) 0.055(8) 0.042(7) 0.013(6) 0.000(6) 0.018(6)
C2 0.049(8) 0.049(9) 0.057(10) -0.007(8) -0.011(7) 0.013(7)
C3 0.036(8) 0.017(7) 0.040(9) -0.011(6) -0.006(6) 0.003(6)
C4 0.038(7) 0.054(10) 0.044(9) 0.007(8) -0.009(6) 0.011(7)
C5 0.045(8) 0.033(8) 0.019(7) 0.008(6) 0.004(6) 0.008(6)
C6 0.098(12) 0.077(13) 0.042(10) 0.003(9) -0.023(8) 0.049(10)
C7 0.031(6) 0.028(8) 0.028(7) -0.009(6) 0.001(6) -0.002(6)
C8 0.031(7) 0.042(9) 0.021(7) -0.003(6) 0.002(5) -0.006(6)
C9 0.028(6) 0.032(8) 0.021(7) -0.005(6) 0.008(5) 0.003(6)
C10 0.029(6) 0.028(7) 0.027(7) 0.003(6) 0.002(5) -0.005(6)
C11 0.025(6) 0.036(8) 0.022(7) 0.000(6) 0.006(5) -0.007(6)
C12 0.027(7) 0.037(9) 0.043(9) 0.000(7) 0.001(6) 0.005(6)
C13 0.072(11) 0.068(12) 0.070(12) -0.041(10) 0.030(9) -0.026(10)
C14 0.071(11) 0.059(11) 0.066(11) -0.036(9) 0.014(9) -0.044(9)
C15 0.048(9) 0.077(13) 0.084(13) -0.031(10) 0.024(9) -0.036(9)
C16 0.045(8) 0.062(11) 0.083(12) -0.030(10) 0.027(8) -0.004(8)
C17 0.033(6) 0.022(7) 0.027(8) 0.001(6) 0.002(6) -0.010(6)
C18 0.026(7) 0.099(14) 0.074(12) 0.026(11) 0.004(7) -0.004(8)
C19 0.040(8) 0.076(12) 0.068(11) 0.030(10) -0.017(8) -0.003(8)
C20 0.038(7) 0.078(11) 0.042(9) 0.033(8) -0.010(6) -0.023(8)
C21 0.035(8) 0.092(13) 0.062(11) 0.032(10) -0.010(7) -0.004(8)
C22 0.028(7) 0.064(10) 0.045(10) 0.007(8) 0.004(6) -0.001(7)
Cu2 0.0306(9) 0.0431(11) 0.0370(10) 0.0014(9) -0.0032(7) 0.0064(8)
O2 0.053(6) 0.041(6) 0.045(6) -0.006(5) -0.004(5) 0.002(5)
O3 0.040(5) 0.042(6) 0.055(6) 0.019(5) -0.003(5) 0.000(5)
O4 0.042(5) 0.046(6) 0.039(6) 0.010(5) -0.007(4) 0.011(5)
O5 0.037(5) 0.051(6) 0.023(5) 0.000(4) -0.004(4) -0.011(4)
O6 0.028(5) 0.079(8) 0.048(6) 0.004(5) -0.002(4) -0.018(5)
O7 0.055(6) 0.046(6) 0.055(6) -0.006(5) 0.000(5) -0.012(5)
O8 0.072(13) 0.004(9) 0.096(16) 0.008(10) 0.029(11) -0.002(9)

loop_
_atom_type_symbol
_atom_type_description
_atom_type_scat_dispersion_real
_atom_type_scat_dispersion_imag
_atom_type_scat_source
C C 0.0033 0.0016 'International Tables Vol C Tables 4.2.6.8 and 6.1.1.4'
H H 0.0000 0.0000 'International Tables Vol C Tables 4.2.6.8 and 6.1.1.4'
Cu Cu 0.3201 1.2651 'International Tables Vol C Tables 4.2.6.8 and 6.1.1.4'
N N 0.0061 0.0033 'International Tables Vol C Tables 4.2.6.8 and 6.1.1.4'
O O 0.0106 0.0060 'International Tables Vol C Tables 4.2.6.8 and 6.1.1.4'

loop_
_geom_angle_atom_site_label_1
_geom_angle_atom_site_label_2
_geom_angle_atom_site_label_3
_geom_angle
_geom_angle_site_symmetry_1
_geom_angle_site_symmetry_3
_geom_angle_publ_flag
N1 Cu1 N1 92.8(6) 2_655 . ?
N1 Cu1 O4 91.7(4) 2_655 2_655 ?
N1 Cu1 O4 156.2(4) . 2_655 ?
N1 Cu1 O4 156.2(4) 2_655 . ?
N1 Cu1 O4 91.7(4) . . ?
O4 Cu1 O4 93.6(5) 2_655 . ?
N1 Cu1 C3 100.1(4) 2_655 2_655 ?
N1 Cu1 C3 126.7(4) . 2_655 ?
O4 Cu1 C3 29.7(4) 2_655 2_655 ?
O4 Cu1 C3 95.9(3) . 2_655 ?
N1 Cu1 C3 126.7(4) 2_655 . ?
N1 Cu1 C3 100.1(4) . . ?
O4 Cu1 C3 95.9(3) 2_655 . ?
O4 Cu1 C3 29.7(4) . . ?
C3 Cu1 C3 111.9(5) 2_655 . ?
C1 O1 Cu2 80.9(9) . . ?
C13 N1 C14 116.9(12) . . ?
C13 N1 Cu1 123.6(10) . . ?
C14 N1 Cu1 119.4(8) . . ?
O1 C1 O2 124.3(16) . . ?
O1 C1 C7 122.2(13) . . ?
O2 C1 C7 113.5(14) . . ?
O1 C1 Cu2 70.7(10) . . ?
O2 C1 Cu2 53.9(7) . . ?
C7 C1 Cu2 165.9(11) . . ?
C18 N2 C19 116.0(11) . . ?
C18 N2 Cu2 120.8(9) . . ?
C19 N2 Cu2 122.8(10) . . ?
C8 C2 H2A 109.5 . . ?
C8 C2 H2B 109.5 . . ?
H2A C2 H2B 109.5 . . ?
C8 C2 H2C 109.5 . . ?
H2A C2 H2C 109.5 . . ?
H2B C2 H2C 109.5 . . ?
O3 C3 O4 121.7(11) . . ?
O3 C3 C9 119.9(11) . . ?
O4 C3 C9 118.4(12) . . ?
O3 C3 Cu1 71.5(7) . . ?
O4 C3 Cu1 50.2(6) . . ?
C9 C3 Cu1 168.4(10) . . ?
C10 C4 H4A 109.5 . . ?
C10 C4 H4B 109.5 . . ?
H4A C4 H4B 109.5 . . ?
C10 C4 H4C 109.5 . . ?
H4A C4 H4C 109.5 . . ?
H4B C4 H4C 109.5 . . ?
O6 C5 O5 120.9(11) . . ?
O6 C5 C11 122.9(12) . . ?
O5 C5 C11 116.2(11) . . ?
O6 C5 Cu2 72.6(7) . 4_575 ?
O5 C5 Cu2 48.4(5) . 4_575 ?
C11 C5 Cu2 163.9(9) . 4_575 ?
C12 C6 H6A 109.5 . . ?
C12 C6 H6B 109.5 . . ?
H6A C6 H6B 109.5 . . ?
C12 C6 H6C 109.5 . . ?
H6A C6 H6C 109.5 . . ?
H6B C6 H6C 109.5 . . ?
C8 C7 C12 120.3(11) . . ?
C8 C7 C1 120.1(10) . . ?
C12 C7 C1 119.4(11) . . ?
C7 C8 C9 120.8(11) . . ?
C7 C8 C2 120.0(11) . . ?
C9 C8 C2 119.2(11) . . ?
C10 C9 C8 120.2(11) . . ?
C10 C9 C3 120.7(11) . . ?
C8 C9 C3 119.0(10) . . ?
C9 C10 C11 119.3(11) . . ?
C9 C10 C4 120.6(11) . . ?
C11 C10 C4 120.1(10) . . ?
C12 C11 C10 120.3(11) . . ?
C12 C11 C5 119.5(11) . . ?
C10 C11 C5 120.2(11) . . ?
C11 C12 C7 119.1(11) . . ?
C11 C12 C6 120.8(11) . . ?
C7 C12 C6 120.1(12) . . ?
N1 C13 C15 121.9(14) . . ?
N1 C13 H13 119.1 . . ?
C15 C13 H13 119.1 . . ?
N1 C14 C16 123.5(13) . . ?
N1 C14 H14 118.3 . . ?
C16 C14 H14 118.3 . . ?
C17 C15 C13 122.9(13) . . ?
C17 C15 H15 118.5 . . ?
C13 C15 H15 118.5 . . ?
C17 C16 C14 121.3(13) . . ?
C17 C16 H16 119.4 . . ?
C14 C16 H16 119.4 . . ?
C16 C17 C15 113.5(12) . . ?
C16 C17 C17 123.1(14) . 3_655 ?
C15 C17 C17 123.4(13) . 3_655 ?
N2 C18 C20 125.1(13) . . ?
N2 C18 H18 117.5 . . ?
C20 C18 H18 117.5 . . ?
N2 C19 C21 124.5(14) . . ?
N2 C19 H19 117.7 . . ?
C21 C19 H19 117.7 . . ?
C22 C20 C18 118.6(12) . . ?
C22 C20 H20 120.7 . . ?
C18 C20 H20 120.7 . . ?
C19 C21 C22 120.5(13) . . ?
C19 C21 H21 119.8 . . ?
C22 C21 H21 119.8 . . ?
C20 C22 C21 115.1(11) . . ?
C20 C22 C22 120.8(16) . 3_585 ?
C21 C22 C22 123.8(15) . 3_585 ?
O5 Cu2 N2 168.5(4) 4_576 . ?
O5 Cu2 O7 89.9(4) 4_576 . ?
N2 Cu2 O7 92.3(4) . . ?
O5 Cu2 O2 91.3(3) 4_576 . ?
N2 Cu2 O2 90.3(4) . . ?
O7 Cu2 O2 161.1(4) . . ?
O5 Cu2 O1 99.6(4) 4_576 . ?
N2 Cu2 O1 91.1(4) . . ?
O7 Cu2 O1 101.4(4) . . ?
O2 Cu2 O1 59.7(3) . . ?
O5 Cu2 C1 94.9(4) 4_576 . ?
N2 Cu2 C1 92.5(4) . . ?
O7 Cu2 C1 129.6(5) . . ?
O2 Cu2 C1 31.5(4) . . ?
O1 Cu2 C1 28.4(4) . . ?
O5 Cu2 C5 29.4(3) 4_576 4_576 ?
N2 Cu2 C5 139.1(5) . 4_576 ?
O7 Cu2 C5 92.5(4) . 4_576 ?
O2 Cu2 C5 97.8(4) . 4_576 ?
O1 Cu2 C5 127.5(4) . 4_576 ?
C1 Cu2 C5 114.8(4) . 4_576 ?
C1 O2 Cu2 94.7(9) . . ?
C3 O4 Cu1 100.1(8) . . ?
C5 O5 Cu2 102.2(7) . 4_575 ?

loop_
_geom_bond_atom_site_label_1
_geom_bond_atom_site_label_2
_geom_bond_distance
_geom_bond_site_symmetry_2
_geom_bond_publ_flag
Cu1 N1 1.986(9) 2_655 ?
Cu1 N1 1.986(9) . ?
Cu1 O4 1.988(8) 2_655 ?
Cu1 O4 1.988(8) . ?
Cu1 C3 2.547(12) 2_655 ?
Cu1 C3 2.547(12) . ?
O1 C1 1.204(17) . ?
O1 Cu2 2.392(10) . ?
N1 C13 1.285(15) . ?
N1 C14 1.320(16) . ?
C1 O2 1.311(15) . ?
C1 C7 1.561(19) . ?
C1 Cu2 2.503(16) . ?
N2 C18 1.320(16) . ?
N2 C19 1.324(16) . ?
N2 Cu2 1.980(10) . ?
C2 C8 1.576(15) . ?
C2 H2A 0.9600 . ?
C2 H2B 0.9600 . ?
C2 H2C 0.9600 . ?
C3 O3 1.261(14) . ?
C3 O4 1.280(14) . ?
C3 C9 1.512(15) . ?
C4 C10 1.515(16) . ?
C4 H4A 0.9600 . ?
C4 H4B 0.9600 . ?
C4 H4C 0.9600 . ?
C5 O6 1.242(14) . ?
C5 O5 1.278(14) . ?
C5 C11 1.509(16) . ?
C5 Cu2 2.545(12) 4_575 ?
C6 C12 1.523(16) . ?
C6 H6A 0.9600 . ?
C6 H6B 0.9600 . ?
C6 H6C 0.9600 . ?
C7 C8 1.357(15) . ?
C7 C12 1.384(15) . ?
C8 C9 1.370(15) . ?
C9 C10 1.350(15) . ?
C10 C11 1.410(15) . ?
C11 C12 1.360(15) . ?
C13 C15 1.387(18) . ?
C13 H13 0.9300 . ?
C14 C16 1.386(18) . ?
C14 H14 0.9300 . ?
C15 C17 1.375(17) . ?
C15 H15 0.9300 . ?
C16 C17 1.347(16) . ?
C16 H16 0.9300 . ?
C17 C17 1.47(2) 3_655 ?
C18 C20 1.401(17) . ?
C18 H18 0.9300 . ?
C19 C21 1.352(17) . ?
C19 H19 0.9300 . ?
C20 C22 1.393(16) . ?
C20 H20 0.9300 . ?
C21 C22 1.424(18) . ?
C21 H21 0.9300 . ?
C22 C22 1.44(2) 3_585 ?
Cu2 O5 1.947(8) 4_576 ?
Cu2 O7 2.001(9) . ?
Cu2 O2 2.028(9) . ?
Cu2 C5 2.545(12) 4_576 ?
O5 Cu2 1.947(8) 4_575 ?

loop_
_geom_torsion_atom_site_label_1
_geom_torsion_atom_site_label_2
_geom_torsion_atom_site_label_3
_geom_torsion_atom_site_label_4
_geom_torsion
_geom_torsion_site_symmetry_1
_geom_torsion_site_symmetry_2
_geom_torsion_site_symmetry_3
_geom_torsion_site_symmetry_4
_geom_torsion_publ_flag
N1 Cu1 N1 C13 68.6(11) 2_655 . . . ?
O4 Cu1 N1 C13 169.1(11) 2_655 . . . ?
O4 Cu1 N1 C13 -88.1(12) . . . . ?
C3 Cu1 N1 C13 173.3(11) 2_655 . . . ?
C3 Cu1 N1 C13 -59.5(12) . . . . ?
N1 Cu1 N1 C14 -108.8(11) 2_655 . . . ?
O4 Cu1 N1 C14 -8.2(16) 2_655 . . . ?
O4 Cu1 N1 C14 94.6(11) . . . . ?
C3 Cu1 N1 C14 -4.0(12) 2_655 . . . ?
C3 Cu1 N1 C14 123.2(11) . . . . ?
Cu2 O1 C1 O2 5.7(12) . . . . ?
Cu2 O1 C1 C7 -173.8(11) . . . . ?
N1 Cu1 C3 O3 2.5(9) 2_655 . . . ?
N1 Cu1 C3 O3 103.8(7) . . . . ?
O4 Cu1 C3 O3 -93.9(7) 2_655 . . . ?
O4 Cu1 C3 O3 179.2(11) . . . . ?
C3 Cu1 C3 O3 -119.8(7) 2_655 . . . ?
N1 Cu1 C3 O4 -176.6(7) 2_655 . . . ?
N1 Cu1 C3 O4 -75.4(7) . . . . ?
O4 Cu1 C3 O4 86.9(8) 2_655 . . . ?
C3 Cu1 C3 O4 61.1(6) 2_655 . . . ?
N1 Cu1 C3 C9 -167(4) 2_655 . . . ?
N1 Cu1 C3 C9 -66(4) . . . . ?
O4 Cu1 C3 C9 96(4) 2_655 . . . ?
O4 Cu1 C3 C9 10(4) . . . . ?
C3 Cu1 C3 C9 71(4) 2_655 . . . ?
O1 C1 C7 C8 91.9(16) . . . . ?
O2 C1 C7 C8 -87.6(14) . . . . ?
Cu2 C1 C7 C8 -63(4) . . . . ?
O1 C1 C7 C12 -83.2(16) . . . . ?
O2 C1 C7 C12 97.3(13) . . . . ?
Cu2 C1 C7 C12 122(3) . . . . ?
C12 C7 C8 C9 -1.8(18) . . . . ?
C1 C7 C8 C9 -176.9(12) . . . . ?
C12 C7 C8 C2 177.2(11) . . . . ?
C1 C7 C8 C2 2.1(18) . . . . ?
C7 C8 C9 C10 0.7(18) . . . . ?
C2 C8 C9 C10 -178.2(11) . . . . ?
C7 C8 C9 C3 179.9(11) . . . . ?
C2 C8 C9 C3 0.9(17) . . . . ?
O3 C3 C9 C10 -106.6(13) . . . . ?
O4 C3 C9 C10 70.4(15) . . . . ?
Cu1 C3 C9 C10 62(4) . . . . ?
O3 C3 C9 C8 74.2(15) . . . . ?
O4 C3 C9 C8 -108.8(13) . . . . ?
Cu1 C3 C9 C8 -117(4) . . . . ?
C8 C9 C10 C11 0.5(17) . . . . ?
C3 C9 C10 C11 -178.7(11) . . . . ?
C8 C9 C10 C4 -176.9(11) . . . . ?
C3 C9 C10 C4 3.9(17) . . . . ?
C9 C10 C11 C12 -0.6(17) . . . . ?
C4 C10 C11 C12 176.8(11) . . . . ?
C9 C10 C11 C5 178.2(11) . . . . ?
C4 C10 C11 C5 -4.4(16) . . . . ?
O6 C5 C11 C12 -69.3(16) . . . . ?
O5 C5 C11 C12 112.2(13) . . . . ?
Cu2 C5 C11 C12 128(3) 4_575 . . . ?
O6 C5 C11 C10 111.9(14) . . . . ?
O5 C5 C11 C10 -66.7(15) . . . . ?
Cu2 C5 C11 C10 -51(4) 4_575 . . . ?
C10 C11 C12 C7 -0.4(17) . . . . ?
C5 C11 C12 C7 -179.3(11) . . . . ?
C10 C11 C12 C6 -179.6(12) . . . . ?
C5 C11 C12 C6 1.5(18) . . . . ?
C8 C7 C12 C11 1.6(18) . . . . ?
C1 C7 C12 C11 176.7(12) . . . . ?
C8 C7 C12 C6 -179.2(12) . . . . ?
C1 C7 C12 C6 -4.1(19) . . . . ?
C14 N1 C13 C15 -1(2) . . . . ?
Cu1 N1 C13 C15 -178.0(12) . . . . ?
C13 N1 C14 C16 1(2) . . . . ?
Cu1 N1 C14 C16 178.4(12) . . . . ?
N1 C13 C15 C17 -1(3) . . . . ?
N1 C14 C16 C17 1(3) . . . . ?
C14 C16 C17 C15 -2(2) . . . . ?
C14 C16 C17 C17 178.6(15) . . . 3_655 ?
C13 C15 C17 C16 2(2) . . . . ?
C13 C15 C17 C17 -178.4(15) . . . 3_655 ?
C19 N2 C18 C20 3(2) . . . . ?
Cu2 N2 C18 C20 175.4(12) . . . . ?
C18 N2 C19 C21 -2(2) . . . . ?
Cu2 N2 C19 C21 -174.3(13) . . . . ?
N2 C18 C20 C22 0(3) . . . . ?
N2 C19 C21 C22 -2(3) . . . . ?
C18 C20 C22 C21 -4(2) . . . . ?
C18 C20 C22 C22 -177.6(17) . . . 3_585 ?
C19 C21 C22 C20 5(2) . . . . ?
C19 C21 C22 C22 178.3(18) . . . 3_585 ?
C18 N2 Cu2 O5 148.3(19) . . . 4_576 ?
C19 N2 Cu2 O5 -39(3) . . . 4_576 ?
C18 N2 Cu2 O7 47.8(12) . . . . ?
C19 N2 Cu2 O7 -140.0(12) . . . . ?
C18 N2 Cu2 O2 -113.4(12) . . . . ?
C19 N2 Cu2 O2 58.8(12) . . . . ?
C18 N2 Cu2 O1 -53.7(12) . . . . ?
C19 N2 Cu2 O1 118.5(12) . . . . ?
C18 N2 Cu2 C1 -82.0(12) . . . . ?
C19 N2 Cu2 C1 90.2(13) . . . . ?
C18 N2 Cu2 C5 144.2(11) . . . 4_576 ?
C19 N2 Cu2 C5 -43.6(15) . . . 4_576 ?
C1 O1 Cu2 O5 82.4(8) . . . 4_576 ?
C1 O1 Cu2 N2 -93.2(8) . . . . ?
C1 O1 Cu2 O7 174.2(8) . . . . ?
C1 O1 Cu2 O2 -3.5(7) . . . . ?
C1 O1 Cu2 C5 72.1(9) . . . 4_576 ?
O1 C1 Cu2 O5 -101.2(8) . . . 4_576 ?
O2 C1 Cu2 O5 84.6(7) . . . 4_576 ?
C7 C1 Cu2 O5 57(4) . . . 4_576 ?
O1 C1 Cu2 N2 87.7(8) . . . . ?
O2 C1 Cu2 N2 -86.5(7) . . . . ?
C7 C1 Cu2 N2 -115(3) . . . . ?
O1 C1 Cu2 O7 -7.3(10) . . . . ?
O2 C1 Cu2 O7 178.4(6) . . . . ?
C7 C1 Cu2 O7 150(3) . . . . ?
O1 C1 Cu2 O2 174.2(12) . . . . ?
C7 C1 Cu2 O2 -28(3) . . . . ?
O2 C1 Cu2 O1 -174.2(12) . . . . ?
C7 C1 Cu2 O1 158(4) . . . . ?
O1 C1 Cu2 C5 -123.7(8) . . . 4_576 ?
O2 C1 Cu2 C5 62.1(7) . . . 4_576 ?
C7 C1 Cu2 C5 34(4) . . . 4_576 ?
O1 C1 O2 Cu2 -6.6(14) . . . . ?
C7 C1 O2 Cu2 172.8(8) . . . . ?
O5 Cu2 O2 C1 -97.1(7) 4_576 . . . ?
N2 Cu2 O2 C1 94.3(7) . . . . ?
O7 Cu2 O2 C1 -3.7(14) . . . . ?
O1 Cu2 O2 C1 3.2(7) . . . . ?
C5 Cu2 O2 C1 -125.9(7) 4_576 . . . ?
O3 C3 O4 Cu1 -0.9(13) . . . . ?
C9 C3 O4 Cu1 -177.8(8) . . . . ?
N1 Cu1 O4 C3 6.8(13) 2_655 . . . ?
N1 Cu1 O4 C3 107.6(7) . . . . ?
O4 Cu1 O4 C3 -95.6(7) 2_655 . . . ?
C3 Cu1 O4 C3 -125.3(7) 2_655 . . . ?
O6 C5 O5 Cu2 -4.5(14) . . . 4_575 ?
C11 C5 O5 Cu2 174.1(8) . . . 4_575 ?
